data_4118905
loop_
_publ_author_name
'Mahiuddin Baidya'
'Kimberly A. Griffin'
'Hisashi Yamamoto'

_publ_section_title
;
 Catalytic Enantioselective O-Nitrosocarbonyl Aldol Reaction of
 \b-Dicarbonyl Compounds
;
_journal_name_full 'Journal of the American Chemical Society'
_journal_page_first 18566
_journal_page_last 18569
_journal_paper_doi 10.1021/ja309311z
_journal_volume 134
_journal_year 2012
_chemical_formula_sum 'C21 H23 N O5 S'
_chemical_formula_weight 401.46
_chemical_name_systematic
; 
 ? 
;
_space_group_IT_number 1
_symmetry_cell_setting triclinic
_symmetry_space_group_name_Hall 'P 1'
_symmetry_space_group_name_H-M 'P 1'
_atom_sites_solution_hydrogens geom
_atom_sites_solution_primary direct
_atom_sites_solution_secondary difmap
_audit_creation_method SHELXL-97
_cell_angle_alpha 111.971(8)
_cell_angle_beta 98.331(9)
_cell_angle_gamma 104.655(9)
_cell_formula_units_Z 1
_cell_length_a 5.657(3)
_cell_length_b 9.558(5)
_cell_length_c 10.914(6)
_cell_measurement_temperature 100(2)
_cell_volume 510.2(5)
_computing_structure_refinement 'SHELXL-97 (Sheldrick, 1997)'
_computing_structure_solution 'SHELXS-97 (Sheldrick, 1990)'
_diffrn_ambient_temperature 100(2)
_diffrn_measured_fraction_theta_full 0.994
_diffrn_measured_fraction_theta_max 0.994
_diffrn_radiation_monochromator graphite
_diffrn_radiation_source 'fine-focus sealed tube'
_diffrn_radiation_type MoK\a
_diffrn_radiation_wavelength 0.71073
_diffrn_reflns_av_R_equivalents 0.0284
_diffrn_reflns_av_sigmaI/netI 0.0845
_diffrn_reflns_limit_h_max 6
_diffrn_reflns_limit_h_min -6
_diffrn_reflns_limit_k_max 11
_diffrn_reflns_limit_k_min -11
_diffrn_reflns_limit_l_max 13
_diffrn_reflns_limit_l_min -13
_diffrn_reflns_number 4932
_diffrn_reflns_theta_full 25.16
_diffrn_reflns_theta_max 25.16
_diffrn_reflns_theta_min 2.09
_exptl_absorpt_coefficient_mu 0.190
_exptl_absorpt_correction_T_max 0.9775
_exptl_absorpt_correction_T_min 0.9143
_exptl_crystal_density_diffrn 1.307
_exptl_crystal_F_000 212
_exptl_crystal_size_max 0.48
_exptl_crystal_size_mid 0.12
_exptl_crystal_size_min 0.12
_refine_diff_density_max 0.383
_refine_diff_density_min -0.277
_refine_diff_density_rms 0.051
_refine_ls_abs_structure_details 'Flack H D (1983), Acta Cryst. A39, 876-881'
_refine_ls_abs_structure_Flack 0.08(9)
_refine_ls_extinction_method none
_refine_ls_goodness_of_fit_ref 0.932
_refine_ls_hydrogen_treatment mixed
_refine_ls_matrix_type full
_refine_ls_number_parameters 257
_refine_ls_number_reflns 3578
_refine_ls_number_restraints 3
_refine_ls_restrained_S_all 0.932
_refine_ls_R_factor_all 0.0620
_refine_ls_R_factor_gt 0.0533
_refine_ls_shift/su_max 0.001
_refine_ls_shift/su_mean 0.000
_refine_ls_structure_factor_coef Fsqd
_refine_ls_weighting_details 'calc w=1/[\s^2^(Fo^2^)+(0.0374P)^2^+0.0000P] where P=(Fo^2^+2Fc^2^)/3'
_refine_ls_weighting_scheme calc
_refine_ls_wR_factor_gt 0.0948
_refine_ls_wR_factor_ref 0.0980
_reflns_number_gt 3003
_reflns_number_total 3578
_reflns_threshold_expression >2sigma(I)
_cod_data_source_file ja309311z_si_001.cif
_cod_data_source_block baid35s
_cod_database_code 4118905

loop_
_symmetry_equiv_pos_as_xyz
'x, y, z'

loop_
_atom_site_label
_atom_site_type_symbol
_atom_site_fract_x
_atom_site_fract_y
_atom_site_fract_z
_atom_site_U_iso_or_equiv
_atom_site_adp_type
_atom_site_occupancy
_atom_site_symmetry_multiplicity
_atom_site_calc_flag
_atom_site_refinement_flags
C1 C -0.0886(8) 0.1283(4) 0.3634(4) 0.0297(9) Uani 1 1 d .
C2 C -0.3437(8) 0.0429(4) 0.3044(4) 0.0332(10) Uani 1 1 d .
H2 H -0.4539 0.0309 0.3604 0.040 Uiso 1 1 calc R
C3 C -0.4386(7) -0.0255(4) 0.1632(4) 0.0359(10) Uani 1 1 d .
H3 H -0.6140 -0.0844 0.1222 0.043 Uiso 1 1 calc R
C4 C -0.2768(8) -0.0077(5) 0.0815(4) 0.0396(11) Uani 1 1 d .
H4 H -0.3418 -0.0543 -0.0153 0.048 Uiso 1 1 calc R
C5 C -0.0227(8) 0.0773(5) 0.1408(4) 0.0369(10) Uani 1 1 d .
H5 H 0.0879 0.0892 0.0849 0.044 Uiso 1 1 calc R
C6 C 0.0724(7) 0.1458(4) 0.2824(4) 0.0305(9) Uani 1 1 d .
H6 H 0.2479 0.2046 0.3234 0.037 Uiso 1 1 calc R
C7 C -0.0899(7) 0.3693(4) 0.6013(4) 0.0244(8) Uani 1 1 d .
C8 C 0.0036(6) 0.4705(4) 0.7573(3) 0.0228(8) Uani 1 1 d .
C9 C -0.1749(7) 0.3947(4) 0.8247(4) 0.0281(8) Uani 1 1 d .
H9A H -0.1619 0.2897 0.8104 0.042 Uiso 1 1 calc R
H9B H -0.3496 0.3818 0.7838 0.042 Uiso 1 1 calc R
H9C H -0.1278 0.4639 0.9232 0.042 Uiso 1 1 calc R
C10 C 0.0021(7) 0.6425(4) 0.7896(3) 0.0256(8) Uani 1 1 d .
C11 C 0.1830(7) 0.7477(4) 0.7463(3) 0.0237(8) Uani 1 1 d .
C12 C 0.1744(7) 0.9027(4) 0.7800(4) 0.0297(9) Uani 1 1 d .
H12 H 0.0574 0.9362 0.8285 0.036 Uiso 1 1 calc R
C13 C 0.3317(7) 1.0067(5) 0.7441(4) 0.0329(10) Uani 1 1 d .
H13 H 0.3255 1.1119 0.7685 0.039 Uiso 1 1 calc R
C14 C 0.5013(8) 0.9563(5) 0.6714(4) 0.0354(10) Uani 1 1 d .
H14 H 0.6094 1.0269 0.6448 0.042 Uiso 1 1 calc R
C15 C 0.5120(7) 0.8056(5) 0.6383(4) 0.0311(9) Uani 1 1 d .
H15 H 0.6293 0.7728 0.5897 0.037 Uiso 1 1 calc R
C16 C 0.3543(7) 0.7004(4) 0.6746(3) 0.0258(8) Uani 1 1 d .
H16 H 0.3629 0.5959 0.6506 0.031 Uiso 1 1 calc R
C17 C 0.4183(7) 0.4936(4) 1.0161(4) 0.0246(9) Uani 1 1 d .
C18 C 0.6941(7) 0.5546(4) 1.2387(4) 0.0286(9) Uani 1 1 d .
C19 C 0.9138(8) 0.7030(5) 1.3363(4) 0.0383(11) Uani 1 1 d .
H19A H 1.0502 0.7185 1.2917 0.057 Uiso 1 1 calc R
H19B H 0.9764 0.6905 1.4188 0.057 Uiso 1 1 calc R
H19C H 0.8571 0.7964 1.3618 0.057 Uiso 1 1 calc R
C20 C 0.4753(7) 0.5265(5) 1.3033(4) 0.0356(10) Uani 1 1 d .
H20A H 0.4185 0.6198 1.3299 0.053 Uiso 1 1 calc R
H20B H 0.5324 0.5104 1.3847 0.053 Uiso 1 1 calc R
H20C H 0.3346 0.4312 1.2370 0.053 Uiso 1 1 calc R
C21 C 0.7765(7) 0.4090(5) 1.1862(4) 0.0342(10) Uani 1 1 d .
H21A H 0.6311 0.3160 1.1209 0.051 Uiso 1 1 calc R
H21B H 0.8421 0.3879 1.2633 0.051 Uiso 1 1 calc R
H21C H 0.9097 0.4287 1.1404 0.051 Uiso 1 1 calc R
N1 N 0.3778(5) 0.5740(3) 0.9362(3) 0.0230(7) Uani 1 1 d .
H1 H 0.4233 0.6789 0.9683 0.028 Uiso 1 1 calc R
O1 O -0.2455(5) 0.3909(3) 0.5301(2) 0.0318(6) Uani 1 1 d .
O2 O -0.1442(4) 0.6907(3) 0.8503(2) 0.0298(6) Uani 1 1 d .
O3 O 0.2548(4) 0.4670(3) 0.7968(2) 0.0256(6) Uani 1 1 d .
O4 O 0.2956(5) 0.3599(3) 0.9911(2) 0.0313(6) Uani 1 1 d .
O5 O 0.6164(4) 0.5968(3) 1.1252(2) 0.0283(6) Uani 1 1 d .
S1 S 0.04692(15) 0.21486(10) 0.54343(9) 0.0307(3) Uani 1 1 d .

loop_
_atom_site_aniso_label
_atom_site_aniso_U_11
_atom_site_aniso_U_22
_atom_site_aniso_U_33
_atom_site_aniso_U_23
_atom_site_aniso_U_13
_atom_site_aniso_U_12
C1 0.036(2) 0.024(2) 0.025(2) 0.0032(17) 0.0057(19) 0.0158(19)
C2 0.035(3) 0.028(2) 0.034(2) 0.0091(19) 0.011(2) 0.0115(19)
C3 0.032(2) 0.025(2) 0.033(2) -0.0010(19) 0.000(2) 0.0082(19)
C4 0.054(3) 0.031(2) 0.022(2) -0.0011(18) -0.002(2) 0.022(2)
C5 0.040(3) 0.039(2) 0.029(2) 0.0076(19) 0.008(2) 0.019(2)
C6 0.024(2) 0.029(2) 0.035(2) 0.0091(18) 0.0066(19) 0.0097(18)
C7 0.027(2) 0.021(2) 0.029(2) 0.0122(17) 0.0105(18) 0.0086(17)
C8 0.018(2) 0.0212(19) 0.0242(19) 0.0070(16) 0.0024(16) 0.0046(16)
C9 0.026(2) 0.029(2) 0.029(2) 0.0127(16) 0.0076(16) 0.0065(16)
C10 0.022(2) 0.034(2) 0.0156(19) 0.0074(17) 0.0007(17) 0.0070(18)
C11 0.024(2) 0.025(2) 0.0162(19) 0.0073(17) -0.0013(16) 0.0048(17)
C12 0.023(2) 0.032(2) 0.027(2) 0.0106(18) 0.0022(17) 0.0037(18)
C13 0.035(2) 0.027(2) 0.030(2) 0.0118(19) 0.0014(19) 0.0044(19)
C14 0.036(2) 0.036(2) 0.029(2) 0.017(2) 0.0074(18) 0.001(2)
C15 0.029(2) 0.036(2) 0.024(2) 0.0096(19) 0.0082(18) 0.0072(19)
C16 0.026(2) 0.026(2) 0.0193(19) 0.0063(16) 0.0021(17) 0.0067(17)
C17 0.025(2) 0.020(2) 0.029(2) 0.0074(17) 0.0102(18) 0.0112(18)
C18 0.031(2) 0.031(2) 0.024(2) 0.0128(18) 0.0017(18) 0.0119(18)
C19 0.041(3) 0.040(3) 0.030(2) 0.015(2) 0.000(2) 0.012(2)
C20 0.039(3) 0.042(2) 0.029(2) 0.018(2) 0.0072(19) 0.018(2)
C21 0.033(2) 0.040(2) 0.038(2) 0.023(2) 0.0080(19) 0.0165(19)
N1 0.0262(18) 0.0187(15) 0.0161(15) 0.0020(13) -0.0004(13) 0.0065(13)
O1 0.0324(16) 0.0351(15) 0.0261(15) 0.0107(13) 0.0015(13) 0.0155(13)
O2 0.0290(15) 0.0315(15) 0.0285(15) 0.0101(12) 0.0123(13) 0.0115(13)
O3 0.0249(14) 0.0270(13) 0.0201(13) 0.0061(11) 0.0042(11) 0.0076(11)
O4 0.0364(16) 0.0257(15) 0.0279(15) 0.0110(12) 0.0066(13) 0.0060(13)
O5 0.0268(15) 0.0284(14) 0.0219(14) 0.0075(12) -0.0035(12) 0.0076(13)
S1 0.0358(6) 0.0310(6) 0.0237(5) 0.0076(4) 0.0053(5) 0.0164(5)

loop_
_atom_type_symbol
_atom_type_description
_atom_type_scat_dispersion_real
_atom_type_scat_dispersion_imag
_atom_type_scat_source
C C 0.0033 0.0016 'International Tables Vol C Tables 4.2.6.8 and 6.1.1.4'
H H 0.0000 0.0000 'International Tables Vol C Tables 4.2.6.8 and 6.1.1.4'
N N 0.0061 0.0033 'International Tables Vol C Tables 4.2.6.8 and 6.1.1.4'
O O 0.0106 0.0060 'International Tables Vol C Tables 4.2.6.8 and 6.1.1.4'
S S 0.1246 0.1234 'International Tables Vol C Tables 4.2.6.8 and 6.1.1.4'

loop_
_geom_angle_atom_site_label_1
_geom_angle_atom_site_label_2
_geom_angle_atom_site_label_3
_geom_angle
C2 C1 C6 120.3(3)
C2 C1 S1 122.1(3)
C6 C1 S1 117.5(3)
C1 C2 C3 119.8(4)
C2 C3 C4 119.9(4)
C5 C4 C3 120.0(4)
C4 C5 C6 120.0(4)
C1 C6 C5 119.9(4)
O1 C7 C8 121.9(3)
O1 C7 S1 125.3(3)
C8 C7 S1 112.7(3)
O3 C8 C9 111.5(3)
O3 C8 C7 105.6(3)
C9 C8 C7 108.6(3)
O3 C8 C10 112.1(3)
C9 C8 C10 110.0(3)
C7 C8 C10 108.8(3)
O2 C10 C11 120.8(3)
O2 C10 C8 119.4(3)
C11 C10 C8 119.9(3)
C16 C11 C12 118.6(3)
C16 C11 C10 124.2(3)
C12 C11 C10 117.1(3)
C13 C12 C11 121.2(4)
C12 C13 C14 119.2(4)
C15 C14 C13 120.2(4)
C14 C15 C16 120.8(4)
C15 C16 C11 120.0(4)
O4 C17 O5 128.1(3)
O4 C17 N1 125.3(3)
O5 C17 N1 106.6(3)
O5 C18 C19 102.3(3)
O5 C18 C21 110.1(3)
C19 C18 C21 111.7(3)
O5 C18 C20 109.4(3)
C19 C18 C20 111.4(3)
C21 C18 C20 111.6(3)
C17 N1 O3 112.0(3)
N1 O3 C8 111.5(2)
C17 O5 C18 120.7(3)
C1 S1 C7 101.13(17)

loop_
_geom_bond_atom_site_label_1
_geom_bond_atom_site_label_2
_geom_bond_distance
C1 C2 1.380(5)
C1 C6 1.381(5)
C1 S1 1.777(4)
C2 C3 1.385(5)
C3 C4 1.390(5)
C4 C5 1.375(6)
C5 C6 1.389(5)
C7 O1 1.198(4)
C7 C8 1.537(5)
C7 S1 1.788(4)
C8 O3 1.437(4)
C8 C9 1.526(5)
C8 C10 1.550(5)
C10 O2 1.208(4)
C10 C11 1.502(5)
C11 C16 1.390(5)
C11 C12 1.402(5)
C12 C13 1.370(5)
C13 C14 1.397(6)
C14 C15 1.368(6)
C15 C16 1.382(5)
C17 O4 1.193(4)
C17 O5 1.350(4)
C17 N1 1.392(4)
C18 O5 1.481(4)
C18 C19 1.512(5)
C18 C21 1.514(5)
C18 C20 1.526(5)
N1 O3 1.419(3)

loop_
_geom_torsion_atom_site_label_1
_geom_torsion_atom_site_label_2
_geom_torsion_atom_site_label_3
_geom_torsion_atom_site_label_4
_geom_torsion
C6 C1 C2 C3 -0.1(5)
S1 C1 C2 C3 -178.4(3)
C1 C2 C3 C4 0.0(5)
C2 C3 C4 C5 0.1(6)
C3 C4 C5 C6 -0.2(6)
C2 C1 C6 C5 0.1(5)
S1 C1 C6 C5 178.5(3)
C4 C5 C6 C1 0.0(6)
O1 C7 C8 O3 -153.5(3)
S1 C7 C8 O3 29.3(3)
O1 C7 C8 C9 86.8(4)
S1 C7 C8 C9 -90.4(3)
O1 C7 C8 C10 -33.0(5)
S1 C7 C8 C10 149.9(2)
O3 C8 C10 O2 -130.4(3)
C9 C8 C10 O2 -5.7(4)
C7 C8 C10 O2 113.2(3)
O3 C8 C10 C11 49.2(4)
C9 C8 C10 C11 173.8(3)
C7 C8 C10 C11 -67.2(4)
O2 C10 C11 C16 -179.1(3)
C8 C10 C11 C16 1.4(5)
O2 C10 C11 C12 0.3(5)
C8 C10 C11 C12 -179.3(3)
C16 C11 C12 C13 -0.4(5)
C10 C11 C12 C13 -179.7(3)
C11 C12 C13 C14 0.8(5)
C12 C13 C14 C15 -0.9(6)
C13 C14 C15 C16 0.7(6)
C14 C15 C16 C11 -0.3(5)
C12 C11 C16 C15 0.2(5)
C10 C11 C16 C15 179.5(3)
O4 C17 N1 O3 -25.6(5)
O5 C17 N1 O3 155.5(2)
C17 N1 O3 C8 112.9(3)
C9 C8 O3 N1 -70.3(3)
C7 C8 O3 N1 172.0(2)
C10 C8 O3 N1 53.6(3)
O4 C17 O5 C18 -5.0(5)
N1 C17 O5 C18 173.9(3)
C19 C18 O5 C17 -178.9(3)
C21 C18 O5 C17 62.2(4)
C20 C18 O5 C17 -60.8(4)
C2 C1 S1 C7 -68.7(3)
C6 C1 S1 C7 112.9(3)
O1 C7 S1 C1 4.9(4)
C8 C7 S1 C1 -178.0(3)
